data_4345089
loop_
_publ_author_name
'Zhang, Shu-Hua'
'Carter, Emma'
'Xi, Hong-Wei'
'Li, Yongxin'
'Lim, Kok Hwa'
'So, Cheuk-Wai'

_publ_section_title
;
 Delocalized Hypervalent Silyl Radical Supported by Amidinate and Imino
 Substituents.
;
_journal_issue 2
_journal_name_full 'Inorganic chemistry'
_journal_page_first 701
_journal_page_last 704
_journal_paper_doi 10.1021/acs.inorgchem.6b02427
_journal_volume 56
_journal_year 2017
_chemical_formula_moiety 'C56 H81 N6 Si2'
_chemical_formula_sum 'C56 H81 N6 Si2'
_chemical_formula_weight 894.45
_chemical_name_systematic
; 
 ? 
;
_space_group_IT_number 14
_symmetry_cell_setting monoclinic
_symmetry_space_group_name_Hall '-P 2yn'
_symmetry_space_group_name_H-M 'P 1 21/n 1'
_atom_sites_solution_hydrogens geom
_atom_sites_solution_primary direct
_atom_sites_solution_secondary difmap
_audit_creation_method SHELXL-97
_cell_angle_alpha 90.00
_cell_angle_beta 100.571(6)
_cell_angle_gamma 90.00
_cell_formula_units_Z 4
_cell_length_a 10.8860(11)
_cell_length_b 38.837(4)
_cell_length_c 12.8547(13)
_cell_measurement_reflns_used 5963
_cell_measurement_temperature 103(2)
_cell_measurement_theta_max 23.83
_cell_measurement_theta_min 2.26
_cell_volume 5342.5(9)
_computing_cell_refinement 'Bruker SAINT'
_computing_data_collection 'Bruker APEX2'
_computing_data_reduction 'Bruker SAINT'
_computing_molecular_graphics 'Bruker SHELXTL'
_computing_publication_material 'Bruker SHELXTL'
_computing_structure_refinement 'SHELXL-97 (Sheldrick, 2008)'
_computing_structure_solution 'SHELXS-97 (Sheldrick, 2008)'
_diffrn_ambient_temperature 103(2)
_diffrn_measured_fraction_theta_full 0.948
_diffrn_measured_fraction_theta_max 0.948
_diffrn_measurement_device_type 'Bruker APEX-II CCD'
_diffrn_measurement_method '\f and \w scans'
_diffrn_radiation_monochromator graphite
_diffrn_radiation_source 'fine-focus sealed tube'
_diffrn_radiation_type MoK\a
_diffrn_radiation_wavelength 0.71073
_diffrn_reflns_av_R_equivalents 0.1744
_diffrn_reflns_av_sigmaI/netI 0.2154
_diffrn_reflns_limit_h_max 15
_diffrn_reflns_limit_h_min -14
_diffrn_reflns_limit_k_max 54
_diffrn_reflns_limit_k_min -55
_diffrn_reflns_limit_l_max 18
_diffrn_reflns_limit_l_min -18
_diffrn_reflns_number 99593
_diffrn_reflns_theta_full 30.99
_diffrn_reflns_theta_max 30.99
_diffrn_reflns_theta_min 1.69
_exptl_absorpt_coefficient_mu 0.107
_exptl_absorpt_correction_T_max 0.9915
_exptl_absorpt_correction_T_min 0.9685
_exptl_absorpt_correction_type multi-scan
_exptl_absorpt_process_details sadabs
_exptl_crystal_colour red
_exptl_crystal_density_diffrn 1.112
_exptl_crystal_density_method 'not measured'
_exptl_crystal_description plate
_exptl_crystal_F_000 1948
_exptl_crystal_size_max 0.30
_exptl_crystal_size_mid 0.20
_exptl_crystal_size_min 0.08
_refine_diff_density_max 0.884
_refine_diff_density_min -0.842
_refine_diff_density_rms 0.203
_refine_ls_extinction_coef 0.037(2)
_refine_ls_extinction_expression Fc^*^=kFc[1+0.001xFc^2^\l^3^/sin(2\q)]^-1/4^
_refine_ls_extinction_method SHELXL
_refine_ls_goodness_of_fit_ref 1.001
_refine_ls_hydrogen_treatment mixed
_refine_ls_matrix_type full
_refine_ls_number_parameters 659
_refine_ls_number_reflns 16149
_refine_ls_number_restraints 255
_refine_ls_restrained_S_all 0.994
_refine_ls_R_factor_all 0.2444
_refine_ls_R_factor_gt 0.0985
_refine_ls_shift/su_max 0.000
_refine_ls_shift/su_mean 0.000
_refine_ls_structure_factor_coef Fsqd
_refine_ls_weighting_details 'calc w=1/[\s^2^(Fo^2^)+(0.1374P)^2^+0.0000P] where P=(Fo^2^+2Fc^2^)/3'
_refine_ls_weighting_scheme calc
_refine_ls_wR_factor_gt 0.2239
_refine_ls_wR_factor_ref 0.2927
_reflns_number_gt 6389
_reflns_number_total 16149
_reflns_threshold_expression >2sigma(I)
_cod_data_source_file ic6b02427_si_001.cif
_cod_data_source_block scw235
_cod_depositor_comments
;
The following automatic conversions were performed:

'_symmetry_cell_setting' value 'Monoclinic' changed to 'monoclinic'
according to
/usr/data/users/saulius/crontab/automatic-downloads/current/ACS/lib/dictionaries/cif_core.dic
dictionary named 'cif_core.dic' version 2.4.2 from 2011-04-26.

Automatic conversion script
Id: cif_fix_values 4268 2015-11-12 08:31:59Z antanas 
;
_cod_original_cell_volume 5342.5(10)
_cod_original_sg_symbol_H-M P2(1)/n
_cod_database_code 4345089

loop_
_symmetry_equiv_pos_as_xyz
'x, y, z'
'-x+1/2, y+1/2, -z+1/2'
'-x, -y, -z'
'x-1/2, -y-1/2, z-1/2'

loop_
_atom_site_label
_atom_site_type_symbol
_atom_site_fract_x
_atom_site_fract_y
_atom_site_fract_z
_atom_site_U_iso_or_equiv
_atom_site_adp_type
_atom_site_occupancy
_atom_site_symmetry_multiplicity
_atom_site_calc_flag
_atom_site_refinement_flags
_atom_site_disorder_assembly
_atom_site_disorder_group
C47 C 0.1068(11) 0.1640(3) 0.0211(7) 0.035(2) Uani 0.81(2) 1 d PDU A 1
C48 C 0.0329(9) 0.1884(2) -0.0413(6) 0.0448(19) Uani 0.81(2) 1 d PDU A 1
H48 H 0.0230 0.2107 -0.0135 0.054 Uiso 0.81(2) 1 calc PR A 1
C49 C -0.0269(7) 0.1803(2) -0.1446(6) 0.048(2) Uani 0.81(2) 1 d PDU A 1
H49 H -0.0746 0.1972 -0.1878 0.058 Uiso 0.81(2) 1 calc PR A 1
C50 C -0.0155(8) 0.1478(3) -0.1819(5) 0.047(2) Uani 0.81(2) 1 d PDU A 1
H50 H -0.0561 0.1422 -0.2518 0.057 Uiso 0.81(2) 1 calc PR A 1
C51 C 0.0538(7) 0.1225(3) -0.1207(5) 0.0435(18) Uani 0.81(2) 1 d PDU A 1
H51 H 0.0595 0.1000 -0.1483 0.052 Uiso 0.81(2) 1 calc PR A 1
C52 C 0.1151(10) 0.1305(2) -0.0178(6) 0.0372(16) Uani 0.81(2) 1 d PDU A 1
H52 H 0.1619 0.1133 0.0251 0.045 Uiso 0.81(2) 1 calc PR A 1
C47A C 0.089(5) 0.1673(10) 0.028(3) 0.037(5) Uani 0.19(2) 1 d PDU A 2
C48A C 0.024(4) 0.1967(9) -0.013(3) 0.046(5) Uani 0.19(2) 1 d PDU A 2
H48A H 0.0309 0.2179 0.0246 0.056 Uiso 0.19(2) 1 calc PR A 2
C49A C -0.051(3) 0.1932(9) -0.114(3) 0.055(5) Uani 0.19(2) 1 d PDU A 2
H49A H -0.1029 0.2117 -0.1439 0.066 Uiso 0.19(2) 1 calc PR A 2
C50A C -0.051(3) 0.1631(11) -0.168(2) 0.047(5) Uani 0.19(2) 1 d PDU A 2
H50A H -0.1050 0.1610 -0.2343 0.056 Uiso 0.19(2) 1 calc PR A 2
C51A C 0.025(3) 0.1355(10) -0.131(2) 0.046(5) Uani 0.19(2) 1 d PDU A 2
H51A H 0.0253 0.1153 -0.1733 0.055 Uiso 0.19(2) 1 calc PR A 2
C52A C 0.102(5) 0.1379(10) -0.032(3) 0.043(5) Uani 0.19(2) 1 d PDU A 2
H52A H 0.1596 0.1202 -0.0053 0.051 Uiso 0.19(2) 1 calc PR A 2
Si1 Si 0.41669(9) 0.11364(3) 0.45519(7) 0.0299(3) Uani 1 1 d . . .
Si2 Si 0.28287(9) 0.14160(2) 0.27416(7) 0.0244(2) Uani 1 1 d . A .
C1 C 0.3347(3) 0.09742(10) 0.3252(3) 0.0328(8) Uani 1 1 d . . .
C2 C 0.2612(4) 0.05838(10) 0.1902(3) 0.0384(10) Uani 1 1 d . . .
C3 C 0.1375(4) 0.04631(10) 0.1813(3) 0.0408(10) Uani 1 1 d . . .
C4 C 0.0780(4) 0.04262(11) 0.2800(4) 0.0475(11) Uani 1 1 d . . .
H4 H 0.1009 0.0636 0.3246 0.057 Uiso 1 1 calc R . .
C5 C -0.0654(4) 0.04037(13) 0.2557(5) 0.0696(15) Uani 1 1 d . . .
H5A H -0.0991 0.0594 0.2089 0.104 Uiso 1 1 calc R . .
H5B H -0.0977 0.0419 0.3219 0.104 Uiso 1 1 calc R . .
H5C H -0.0908 0.0184 0.2208 0.104 Uiso 1 1 calc R . .
C6 C 0.1317(5) 0.01132(13) 0.3454(4) 0.0675(15) Uani 1 1 d . . .
H6A H 0.1130 -0.0096 0.3029 0.101 Uiso 1 1 calc R . .
H6B H 0.0941 0.0097 0.4089 0.101 Uiso 1 1 calc R . .
H6C H 0.2224 0.0139 0.3663 0.101 Uiso 1 1 calc R . .
C7 C 0.0773(5) 0.03614(10) 0.0803(4) 0.0545(13) Uani 1 1 d . . .
H7 H -0.0070 0.0286 0.0707 0.065 Uiso 1 1 calc R . .
C8 C 0.1357(5) 0.03666(11) -0.0049(4) 0.0536(13) Uani 1 1 d . . .
H8 H 0.0909 0.0301 -0.0724 0.064 Uiso 1 1 calc R . .
C9 C 0.2583(5) 0.04656(10) 0.0057(3) 0.0511(12) Uani 1 1 d . . .
H9 H 0.2986 0.0457 -0.0539 0.061 Uiso 1 1 calc R . .
C10 C 0.3255(4) 0.05805(10) 0.1046(3) 0.0392(10) Uani 1 1 d . . .
C11 C 0.4616(4) 0.06741(11) 0.1177(3) 0.0452(11) Uani 1 1 d . . .
H11 H 0.4798 0.0844 0.1770 0.054 Uiso 1 1 calc R . .
C12 C 0.4969(5) 0.08422(14) 0.0204(3) 0.0639(14) Uani 1 1 d . . .
H12A H 0.4998 0.0667 -0.0339 0.096 Uiso 1 1 calc R . .
H12B H 0.5792 0.0951 0.0398 0.096 Uiso 1 1 calc R . .
H12C H 0.4346 0.1017 -0.0073 0.096 Uiso 1 1 calc R . .
C13 C 0.5425(5) 0.03579(12) 0.1503(4) 0.0583(13) Uani 1 1 d . . .
H13A H 0.5185 0.0253 0.2131 0.087 Uiso 1 1 calc R . .
H13B H 0.6305 0.0426 0.1667 0.087 Uiso 1 1 calc R . .
H13C H 0.5303 0.0191 0.0922 0.087 Uiso 1 1 calc R . .
C14 C 0.6747(3) 0.08161(10) 0.4755(3) 0.0328(8) Uani 1 1 d . . .
C15 C 0.6861(4) 0.10053(10) 0.3740(3) 0.0373(9) Uani 1 1 d . . .
H15A H 0.6051 0.1003 0.3257 0.056 Uiso 1 1 calc R . .
H15B H 0.7487 0.0891 0.3401 0.056 Uiso 1 1 calc R . .
H15C H 0.7117 0.1244 0.3906 0.056 Uiso 1 1 calc R . .
C16 C 0.6369(4) 0.04399(10) 0.4500(3) 0.0441(10) Uani 1 1 d . . .
H16A H 0.6261 0.0321 0.5150 0.066 Uiso 1 1 calc R . .
H16B H 0.7023 0.0325 0.4198 0.066 Uiso 1 1 calc R . .
H16C H 0.5581 0.0434 0.3989 0.066 Uiso 1 1 calc R . .
C17 C 0.7993(4) 0.08297(11) 0.5525(3) 0.0427(10) Uani 1 1 d . . .
H17A H 0.8193 0.1069 0.5729 0.064 Uiso 1 1 calc R . .
H17B H 0.8653 0.0735 0.5184 0.064 Uiso 1 1 calc R . .
H17C H 0.7934 0.0694 0.6157 0.064 Uiso 1 1 calc R . .
C18 C 0.5268(3) 0.08932(9) 0.6060(3) 0.0314(8) Uani 1 1 d . . .
C19 C 0.6039(3) 0.07830(10) 0.7071(3) 0.0323(8) Uani 1 1 d . . .
C20 C 0.6157(4) 0.04448(11) 0.7391(3) 0.0435(10) Uani 1 1 d . . .
H20 H 0.5701 0.0271 0.6965 0.052 Uiso 1 1 calc R . .
C21 C 0.6934(5) 0.03567(13) 0.8326(4) 0.0561(13) Uani 1 1 d . . .
H21 H 0.7026 0.0122 0.8537 0.067 Uiso 1 1 calc R . .
C22 C 0.7565(4) 0.06067(15) 0.8944(4) 0.0604(14) Uani 1 1 d . . .
H22 H 0.8086 0.0543 0.9592 0.072 Uiso 1 1 calc R . .
C23 C 0.7477(4) 0.09449(14) 0.8666(3) 0.0533(12) Uani 1 1 d . . .
H23 H 0.7930 0.1114 0.9113 0.064 Uiso 1 1 calc R . .
C24 C 0.6710(4) 0.10402(11) 0.7714(3) 0.0442(10) Uani 1 1 d . . .
H24 H 0.6643 0.1275 0.7503 0.053 Uiso 1 1 calc R . .
C25 C 0.3112(4) 0.09629(10) 0.6583(3) 0.0359(9) Uani 1 1 d . . .
C26 C 0.2944(4) 0.05872(11) 0.6933(4) 0.0510(11) Uani 1 1 d . . .
H26A H 0.2765 0.0439 0.6308 0.077 Uiso 1 1 calc R . .
H26B H 0.2247 0.0576 0.7319 0.077 Uiso 1 1 calc R . .
H26C H 0.3712 0.0509 0.7394 0.077 Uiso 1 1 calc R . .
C27 C 0.3546(4) 0.11946(12) 0.7546(3) 0.0500(11) Uani 1 1 d . . .
H27A H 0.4294 0.1095 0.7984 0.075 Uiso 1 1 calc R . .
H27B H 0.2880 0.1212 0.7963 0.075 Uiso 1 1 calc R . .
H27C H 0.3741 0.1424 0.7307 0.075 Uiso 1 1 calc R . .
C28 C 0.1908(4) 0.10937(11) 0.5945(3) 0.0431(10) Uani 1 1 d . . .
H28A H 0.2035 0.1326 0.5690 0.065 Uiso 1 1 calc R . .
H28B H 0.1267 0.1099 0.6390 0.065 Uiso 1 1 calc R . .
H28C H 0.1638 0.0941 0.5341 0.065 Uiso 1 1 calc R . .
C29 C 0.3695(3) 0.15679(9) 0.4087(3) 0.0263(8) Uani 1 1 d . . .
C30 C 0.4427(3) 0.19667(9) 0.5463(3) 0.0312(8) Uani 1 1 d . . .
C31 C 0.5735(3) 0.19711(10) 0.5737(3) 0.0330(9) Uani 1 1 d . . .
C32 C 0.6543(4) 0.19196(10) 0.4904(3) 0.0365(9) Uani 1 1 d . . .
H32 H 0.6190 0.1722 0.4445 0.044 Uiso 1 1 calc R . .
C33 C 0.6496(4) 0.22408(11) 0.4199(3) 0.0439(10) Uani 1 1 d . . .
H33A H 0.5624 0.2299 0.3911 0.066 Uiso 1 1 calc R . .
H33B H 0.6941 0.2194 0.3617 0.066 Uiso 1 1 calc R . .
H33C H 0.6895 0.2434 0.4620 0.066 Uiso 1 1 calc R . .
C34 C 0.7910(4) 0.18357(11) 0.5368(4) 0.0491(11) Uani 1 1 d . . .
H34A H 0.8319 0.2040 0.5720 0.074 Uiso 1 1 calc R . .
H34B H 0.8342 0.1765 0.4797 0.074 Uiso 1 1 calc R . .
H34C H 0.7944 0.1648 0.5882 0.074 Uiso 1 1 calc R . .
C35 C 0.6254(4) 0.20508(10) 0.6788(3) 0.0392(10) Uani 1 1 d . . .
H35 H 0.7137 0.2053 0.7000 0.047 Uiso 1 1 calc R . .
C36 C 0.5519(4) 0.21265(11) 0.7522(3) 0.0437(10) Uani 1 1 d . . .
H36 H 0.5895 0.2172 0.8236 0.052 Uiso 1 1 calc R . .
C37 C 0.4245(4) 0.21368(10) 0.7225(3) 0.0372(9) Uani 1 1 d . . .
H37 H 0.3749 0.2195 0.7735 0.045 Uiso 1 1 calc R . .
C38 C 0.3659(3) 0.20637(9) 0.6188(3) 0.0331(9) Uani 1 1 d . . .
C39 C 0.2265(4) 0.20977(10) 0.5829(3) 0.0380(9) Uani 1 1 d . . .
H39 H 0.1993 0.1913 0.5294 0.046 Uiso 1 1 calc R . .
C40 C 0.1965(4) 0.24461(12) 0.5274(4) 0.0533(12) Uani 1 1 d . . .
H40A H 0.2273 0.2633 0.5767 0.080 Uiso 1 1 calc R . .
H40B H 0.1059 0.2469 0.5047 0.080 Uiso 1 1 calc R . .
H40C H 0.2372 0.2459 0.4656 0.080 Uiso 1 1 calc R . .
C41 C 0.1517(4) 0.20540(12) 0.6716(3) 0.0501(11) Uani 1 1 d . . .
H41A H 0.1761 0.1839 0.7095 0.075 Uiso 1 1 calc R . .
H41B H 0.0623 0.2047 0.6413 0.075 Uiso 1 1 calc R . .
H41C H 0.1688 0.2248 0.7209 0.075 Uiso 1 1 calc R . .
C42 C 0.0085(4) 0.15673(10) 0.2474(3) 0.0359(9) Uani 1 1 d . . .
C43 C -0.0255(5) 0.19442(12) 0.2575(4) 0.0690(16) Uani 1 1 d . . .
H43A H 0.0403 0.2059 0.3078 0.103 Uiso 1 1 calc R . .
H43B H -0.1048 0.1960 0.2830 0.103 Uiso 1 1 calc R . .
H43C H -0.0340 0.2056 0.1883 0.103 Uiso 1 1 calc R . .
C44 C 0.0142(4) 0.13907(10) 0.3550(3) 0.0359(9) Uani 1 1 d . . .
H44A H 0.0401 0.1150 0.3502 0.054 Uiso 1 1 calc R . .
H44B H -0.0685 0.1398 0.3748 0.054 Uiso 1 1 calc R . .
H44C H 0.0747 0.1511 0.4087 0.054 Uiso 1 1 calc R . .
C45 C -0.0927(4) 0.13870(14) 0.1654(4) 0.0624(14) Uani 1 1 d . . .
H45A H -0.1036 0.1512 0.0981 0.094 Uiso 1 1 calc R . .
H45B H -0.1719 0.1385 0.1913 0.094 Uiso 1 1 calc R . .
H45C H -0.0668 0.1150 0.1548 0.094 Uiso 1 1 calc R . .
C46 C 0.1718(3) 0.17240(10) 0.1332(3) 0.0321(8) Uani 1 1 d D . .
H46 H 0.159(3) 0.1962(11) 0.137(3) 0.048 Uiso 0.81(2) 1 d PD A 1
H46A H 0.163(3) 0.1968(11) 0.143(4) 0.048 Uiso 0.19(2) 1 d PD A 2
C53 C 0.4017(3) 0.18448(9) 0.1300(3) 0.0321(9) Uani 1 1 d . . .
C54 C 0.3929(4) 0.22066(10) 0.1757(3) 0.0391(10) Uani 1 1 d . A .
H54A H 0.3155 0.2317 0.1402 0.059 Uiso 1 1 calc R . .
H54B H 0.4648 0.2344 0.1643 0.059 Uiso 1 1 calc R . .
H54C H 0.3926 0.2190 0.2517 0.059 Uiso 1 1 calc R . .
C55 C 0.3918(4) 0.18685(11) 0.0102(3) 0.0440(10) Uani 1 1 d . A .
H55A H 0.3967 0.1637 -0.0191 0.066 Uiso 1 1 calc R . .
H55B H 0.4604 0.2010 -0.0061 0.066 Uiso 1 1 calc R . .
H55C H 0.3118 0.1974 -0.0212 0.066 Uiso 1 1 calc R . .
C56 C 0.5284(3) 0.16848(10) 0.1786(3) 0.0366(9) Uani 1 1 d . A .
H56A H 0.5378 0.1683 0.2559 0.055 Uiso 1 1 calc R . .
H56B H 0.5959 0.1821 0.1580 0.055 Uiso 1 1 calc R . .
H56C H 0.5323 0.1448 0.1529 0.055 Uiso 1 1 calc R . .
N1 N 0.3292(3) 0.06576(9) 0.2947(2) 0.0400(8) Uani 1 1 d . . .
N2 N 0.5709(3) 0.09838(8) 0.5179(2) 0.0309(7) Uani 1 1 d . . .
N3 N 0.4046(3) 0.09671(8) 0.5863(2) 0.0306(7) Uani 1 1 d . . .
N4 N 0.3817(3) 0.18925(8) 0.4402(2) 0.0329(7) Uani 1 1 d . . .
N5 N 0.1315(3) 0.15269(7) 0.2188(2) 0.0248(6) Uani 1 1 d D A .
N6 N 0.3035(3) 0.16147(7) 0.1576(2) 0.0261(6) Uani 1 1 d D A .

loop_
_atom_site_aniso_label
_atom_site_aniso_U_11
_atom_site_aniso_U_22
_atom_site_aniso_U_33
_atom_site_aniso_U_23
_atom_site_aniso_U_13
_atom_site_aniso_U_12
C47 0.021(4) 0.052(4) 0.030(3) 0.017(3) -0.001(3) -0.006(3)
C48 0.038(3) 0.052(4) 0.040(4) 0.014(3) -0.005(3) -0.006(3)
C49 0.037(4) 0.066(6) 0.037(4) 0.019(4) -0.007(3) -0.013(3)
C50 0.038(4) 0.070(5) 0.027(3) 0.020(3) -0.011(3) -0.011(4)
C51 0.038(4) 0.063(4) 0.026(3) 0.008(3) -0.003(2) -0.008(3)
C52 0.034(3) 0.055(4) 0.020(3) 0.009(3) -0.001(2) -0.009(3)
C47A 0.025(9) 0.058(9) 0.026(8) 0.021(8) 0.004(8) -0.014(8)
C48A 0.031(9) 0.066(10) 0.038(10) 0.023(8) -0.003(9) -0.006(9)
C49A 0.044(9) 0.072(10) 0.045(10) 0.014(9) -0.002(9) -0.003(9)
C50A 0.032(9) 0.065(11) 0.038(9) 0.019(9) -0.009(8) -0.005(9)
C51A 0.037(9) 0.066(9) 0.033(8) 0.013(8) 0.002(7) -0.011(8)
C52A 0.034(8) 0.060(9) 0.032(8) 0.012(8) 0.003(8) -0.010(8)
Si1 0.0292(5) 0.0383(6) 0.0221(5) -0.0011(4) 0.0044(4) -0.0001(5)
Si2 0.0230(5) 0.0302(5) 0.0200(5) -0.0006(4) 0.0037(4) 0.0008(4)
C1 0.031(2) 0.034(2) 0.036(2) 0.0008(16) 0.0133(17) -0.0011(16)
C2 0.040(2) 0.041(2) 0.030(2) -0.0100(17) -0.0037(18) 0.0027(18)
C3 0.038(2) 0.032(2) 0.048(2) -0.0092(18) -0.0029(19) 0.0087(18)
C4 0.034(2) 0.036(2) 0.075(3) -0.018(2) 0.016(2) 0.0029(19)
C5 0.043(3) 0.056(3) 0.110(4) -0.027(3) 0.017(3) -0.001(2)
C6 0.067(3) 0.067(3) 0.077(4) 0.012(3) 0.036(3) 0.013(3)
C7 0.059(3) 0.031(2) 0.061(3) -0.008(2) -0.024(3) 0.007(2)
C8 0.078(4) 0.037(3) 0.035(2) -0.0050(19) -0.019(2) -0.007(2)
C9 0.095(4) 0.030(2) 0.027(2) 0.0021(17) 0.006(2) 0.006(2)
C10 0.054(3) 0.035(2) 0.027(2) -0.0022(16) 0.0009(18) 0.0074(19)
C11 0.058(3) 0.049(3) 0.030(2) -0.0024(18) 0.012(2) -0.003(2)
C12 0.079(4) 0.077(4) 0.039(3) 0.001(2) 0.023(3) 0.001(3)
C13 0.053(3) 0.066(3) 0.055(3) -0.005(2) 0.008(2) 0.007(2)
C14 0.033(2) 0.036(2) 0.0317(19) -0.0010(16) 0.0106(16) 0.0058(17)
C15 0.036(2) 0.043(2) 0.035(2) 0.0009(17) 0.0126(18) 0.0030(18)
C16 0.050(3) 0.038(2) 0.047(2) -0.0032(19) 0.017(2) 0.004(2)
C17 0.037(2) 0.052(3) 0.041(2) -0.0009(19) 0.0112(19) 0.0036(19)
C18 0.031(2) 0.032(2) 0.0329(19) -0.0007(16) 0.0091(16) 0.0043(16)
C19 0.032(2) 0.038(2) 0.0280(19) 0.0078(16) 0.0095(16) 0.0074(17)
C20 0.049(3) 0.039(2) 0.044(2) 0.0095(19) 0.015(2) 0.011(2)
C21 0.056(3) 0.063(3) 0.056(3) 0.022(2) 0.026(3) 0.030(3)
C22 0.039(3) 0.100(4) 0.043(3) 0.028(3) 0.009(2) 0.017(3)
C23 0.038(2) 0.092(4) 0.029(2) 0.003(2) 0.0056(19) -0.011(2)
C24 0.044(2) 0.051(3) 0.039(2) 0.0040(19) 0.010(2) -0.006(2)
C25 0.038(2) 0.045(2) 0.0283(19) 0.0105(17) 0.0136(17) 0.0043(18)
C26 0.046(3) 0.060(3) 0.052(3) 0.015(2) 0.022(2) -0.002(2)
C27 0.056(3) 0.067(3) 0.028(2) -0.004(2) 0.010(2) 0.014(2)
C28 0.040(2) 0.060(3) 0.031(2) 0.0041(19) 0.0107(18) 0.009(2)
C29 0.0146(16) 0.042(2) 0.0225(17) -0.0079(15) 0.0048(13) 0.0003(15)
C30 0.032(2) 0.038(2) 0.0211(17) -0.0020(15) -0.0007(15) 0.0027(16)
C31 0.032(2) 0.036(2) 0.0300(19) -0.0010(16) 0.0026(16) 0.0024(16)
C32 0.033(2) 0.039(2) 0.036(2) -0.0103(17) 0.0030(17) 0.0019(17)
C33 0.040(2) 0.049(3) 0.042(2) -0.003(2) 0.0069(19) -0.003(2)
C34 0.032(2) 0.054(3) 0.059(3) -0.018(2) 0.003(2) 0.003(2)
C35 0.034(2) 0.042(2) 0.037(2) -0.0042(18) -0.0045(18) -0.0001(18)
C36 0.048(3) 0.055(3) 0.025(2) -0.0100(18) -0.0014(18) -0.007(2)
C37 0.045(2) 0.038(2) 0.028(2) -0.0085(16) 0.0071(18) 0.0015(18)
C38 0.035(2) 0.033(2) 0.032(2) -0.0030(16) 0.0061(17) 0.0031(16)
C39 0.033(2) 0.048(2) 0.033(2) -0.0039(18) 0.0047(17) 0.0047(18)
C40 0.047(3) 0.062(3) 0.048(3) 0.002(2) 0.003(2) 0.016(2)
C41 0.044(3) 0.062(3) 0.045(2) -0.003(2) 0.009(2) 0.012(2)
C42 0.029(2) 0.037(2) 0.042(2) 0.0034(17) 0.0078(17) 0.0015(17)
C43 0.082(4) 0.049(3) 0.088(4) 0.020(3) 0.047(3) 0.028(3)
C44 0.028(2) 0.043(2) 0.038(2) -0.0030(18) 0.0106(17) 0.0035(17)
C45 0.034(2) 0.102(4) 0.046(3) 0.016(3) -0.005(2) -0.017(3)
C46 0.0262(19) 0.035(2) 0.034(2) 0.0081(17) 0.0025(16) -0.0022(16)
C53 0.029(2) 0.036(2) 0.0300(19) 0.0090(16) 0.0023(16) -0.0051(16)
C54 0.031(2) 0.037(2) 0.047(2) 0.0058(18) 0.0019(18) -0.0055(17)
C55 0.037(2) 0.059(3) 0.035(2) 0.0144(19) 0.0052(19) -0.005(2)
C56 0.030(2) 0.044(2) 0.036(2) 0.0024(17) 0.0062(17) -0.0073(17)
N1 0.040(2) 0.045(2) 0.0338(18) 0.0000(15) 0.0033(15) 0.0021(16)
N2 0.0285(16) 0.0411(18) 0.0241(15) 0.0012(13) 0.0069(13) 0.0027(14)
N3 0.0354(18) 0.0355(18) 0.0217(15) 0.0033(12) 0.0077(13) 0.0034(14)
N4 0.0268(16) 0.043(2) 0.0282(16) 0.0006(14) 0.0032(13) 0.0041(14)
N5 0.0227(15) 0.0289(16) 0.0231(14) -0.0008(12) 0.0047(12) 0.0007(12)
N6 0.0222(15) 0.0341(17) 0.0212(14) 0.0045(12) 0.0016(12) -0.0026(12)

loop_
_atom_type_symbol
_atom_type_description
_atom_type_scat_dispersion_real
_atom_type_scat_dispersion_imag
_atom_type_scat_source
C C 0.0033 0.0016 'International Tables Vol C Tables 4.2.6.8 and 6.1.1.4'
H H 0.0000 0.0000 'International Tables Vol C Tables 4.2.6.8 and 6.1.1.4'
N N 0.0061 0.0033 'International Tables Vol C Tables 4.2.6.8 and 6.1.1.4'
Si Si 0.0817 0.0704 'International Tables Vol C Tables 4.2.6.8 and 6.1.1.4'

loop_
_geom_angle_atom_site_label_1
_geom_angle_atom_site_label_2
_geom_angle_atom_site_label_3
_geom_angle
C48 C47 C52 119.5(5)
C48 C47 C46 121.2(6)
C52 C47 C46 119.2(6)
C47 C48 C49 120.7(6)
C47 C48 H48 119.6
C49 C48 H48 119.6
C50 C49 C48 118.9(6)
C50 C49 H49 120.5
C48 C49 H49 120.5
C49 C50 C51 121.9(5)
C49 C50 H50 119.0
C51 C50 H50 119.0
C50 C51 C52 119.5(6)
C50 C51 H51 120.2
C52 C51 H51 120.2
C51 C52 C47 119.4(6)
C51 C52 H52 120.3
C47 C52 H52 120.3
C48A C47A C52A 124.2(19)
C48A C47A C46 114(2)
C52A C47A C46 120(2)
C47A C48A C49A 115.8(19)
C47A C48A H48A 122.1
C49A C48A H48A 122.1
C50A C49A C48A 120(2)
C50A C49A H49A 120.1
C48A C49A H49A 120.1
C49A C50A C51A 123.7(19)
C49A C50A H50A 118.2
C51A C50A H50A 118.2
C50A C51A C52A 118.4(19)
C50A C51A H51A 120.8
C52A C51A H51A 120.8
C47A C52A C51A 116.9(19)
C47A C52A H52A 121.5
C51A C52A H52A 121.5
C29 Si1 N2 128.74(15)
C29 Si1 N3 124.55(15)
N2 Si1 N3 72.12(14)
C29 Si1 C1 87.53(16)
N2 Si1 C1 122.70(16)
N3 Si1 C1 126.98(16)
C29 Si1 C18 136.92(14)
N2 Si1 C18 36.29(12)
N3 Si1 C18 35.84(13)
C1 Si1 C18 135.55(16)
C29 Si1 Si2 44.03(10)
N2 Si1 Si2 144.04(11)
N3 Si1 Si2 143.78(11)
C1 Si1 Si2 43.50(12)
C18 Si1 Si2 178.96(11)
N5 Si2 N6 78.37(13)
N5 Si2 C1 124.92(15)
N6 Si2 C1 128.82(15)
N5 Si2 C29 124.96(14)
N6 Si2 C29 121.67(15)
C1 Si2 C29 84.22(16)
N5 Si2 C46 39.39(13)
N6 Si2 C46 39.43(13)
C1 Si2 C46 145.22(16)
C29 Si2 C46 130.55(16)
N5 Si2 Si1 140.31(10)
N6 Si2 Si1 141.08(10)
C1 Si2 Si1 42.59(12)
C29 Si2 Si1 41.63(11)
C46 Si2 Si1 172.13(11)
N1 C1 Si1 125.9(3)
N1 C1 Si2 140.2(3)
Si1 C1 Si2 93.90(17)
C10 C2 C3 122.5(3)
C10 C2 N1 119.2(4)
C3 C2 N1 117.5(4)
C7 C3 C2 116.5(4)
C7 C3 C4 123.0(4)
C2 C3 C4 120.4(3)
C6 C4 C3 110.6(3)
C6 C4 C5 109.7(4)
C3 C4 C5 113.9(4)
C6 C4 H4 107.5
C3 C4 H4 107.5
C5 C4 H4 107.5
C4 C5 H5A 109.5
C4 C5 H5B 109.5
H5A C5 H5B 109.5
C4 C5 H5C 109.5
H5A C5 H5C 109.5
H5B C5 H5C 109.5
C4 C6 H6A 109.5
C4 C6 H6B 109.5
H6A C6 H6B 109.5
C4 C6 H6C 109.5
H6A C6 H6C 109.5
H6B C6 H6C 109.5
C8 C7 C3 122.2(5)
C8 C7 H7 118.9
C3 C7 H7 118.9
C7 C8 C9 120.9(4)
C7 C8 H8 119.6
C9 C8 H8 119.6
C8 C9 C10 120.6(4)
C8 C9 H9 119.7
C10 C9 H9 119.7
C2 C10 C9 117.1(4)
C2 C10 C11 122.1(3)
C9 C10 C11 120.8(4)
C10 C11 C12 113.8(4)
C10 C11 C13 110.1(4)
C12 C11 C13 110.6(4)
C10 C11 H11 107.4
C12 C11 H11 107.4
C13 C11 H11 107.4
C11 C12 H12A 109.5
C11 C12 H12B 109.5
H12A C12 H12B 109.5
C11 C12 H12C 109.5
H12A C12 H12C 109.5
H12B C12 H12C 109.5
C11 C13 H13A 109.5
C11 C13 H13B 109.5
H13A C13 H13B 109.5
C11 C13 H13C 109.5
H13A C13 H13C 109.5
H13B C13 H13C 109.5
N2 C14 C15 106.8(3)
N2 C14 C17 113.0(3)
C15 C14 C17 109.7(3)
N2 C14 C16 107.6(3)
C15 C14 C16 109.6(3)
C17 C14 C16 110.1(3)
C14 C15 H15A 109.5
C14 C15 H15B 109.5
H15A C15 H15B 109.5
C14 C15 H15C 109.5
H15A C15 H15C 109.5
H15B C15 H15C 109.5
C14 C16 H16A 109.5
C14 C16 H16B 109.5
H16A C16 H16B 109.5
C14 C16 H16C 109.5
H16A C16 H16C 109.5
H16B C16 H16C 109.5
C14 C17 H17A 109.5
C14 C17 H17B 109.5
H17A C17 H17B 109.5
C14 C17 H17C 109.5
H17A C17 H17C 109.5
H17B C17 H17C 109.5
N3 C18 N2 106.2(3)
N3 C18 C19 127.8(3)
N2 C18 C19 125.4(3)
N3 C18 Si1 53.39(17)
N2 C18 Si1 52.84(17)
C19 C18 Si1 172.4(3)
C20 C19 C24 119.4(4)
C20 C19 C18 123.2(4)
C24 C19 C18 117.4(3)
C19 C20 C21 120.4(4)
C19 C20 H20 119.8
C21 C20 H20 119.8
C22 C21 C20 119.7(4)
C22 C21 H21 120.1
C20 C21 H21 120.1
C21 C22 C23 122.2(4)
C21 C22 H22 118.9
C23 C22 H22 118.9
C22 C23 C24 119.2(4)
C22 C23 H23 120.4
C24 C23 H23 120.4
C23 C24 C19 119.1(4)
C23 C24 H24 120.4
C19 C24 H24 120.4
N3 C25 C28 106.4(3)
N3 C25 C27 110.5(3)
C28 C25 C27 110.6(3)
N3 C25 C26 108.7(3)
C28 C25 C26 109.9(3)
C27 C25 C26 110.7(3)
C25 C26 H26A 109.5
C25 C26 H26B 109.5
H26A C26 H26B 109.5
C25 C26 H26C 109.5
H26A C26 H26C 109.5
H26B C26 H26C 109.5
C25 C27 H27A 109.5
C25 C27 H27B 109.5
H27A C27 H27B 109.5
C25 C27 H27C 109.5
H27A C27 H27C 109.5
H27B C27 H27C 109.5
C25 C28 H28A 109.5
C25 C28 H28B 109.5
H28A C28 H28B 109.5
C25 C28 H28C 109.5
H28A C28 H28C 109.5
H28B C28 H28C 109.5
N4 C29 Si1 140.4(3)
N4 C29 Si2 125.3(3)
Si1 C29 Si2 94.34(16)
C31 C30 C38 121.8(3)
C31 C30 N4 121.0(3)
C38 C30 N4 117.0(3)
C35 C31 C30 117.2(3)
C35 C31 C32 121.7(3)
C30 C31 C32 120.9(3)
C31 C32 C34 113.6(3)
C31 C32 C33 110.4(3)
C34 C32 C33 109.0(4)
C31 C32 H32 107.9
C34 C32 H32 107.9
C33 C32 H32 107.9
C32 C33 H33A 109.5
C32 C33 H33B 109.5
H33A C33 H33B 109.5
C32 C33 H33C 109.5
H33A C33 H33C 109.5
H33B C33 H33C 109.5
C32 C34 H34A 109.5
C32 C34 H34B 109.5
H34A C34 H34B 109.5
C32 C34 H34C 109.5
H34A C34 H34C 109.5
H34B C34 H34C 109.5
C36 C35 C31 121.8(4)
C36 C35 H35 119.1
C31 C35 H35 119.1
C37 C36 C35 120.1(4)
C37 C36 H36 120.0
C35 C36 H36 120.0
C36 C37 C38 121.5(4)
C36 C37 H37 119.3
C38 C37 H37 119.3
C37 C38 C30 117.5(3)
C37 C38 C39 122.1(3)
C30 C38 C39 120.3(3)
C38 C39 C41 113.9(3)
C38 C39 C40 109.6(3)
C41 C39 C40 110.3(3)
C38 C39 H39 107.6
C41 C39 H39 107.6
C40 C39 H39 107.6
C39 C40 H40A 109.5
C39 C40 H40B 109.5
H40A C40 H40B 109.5
C39 C40 H40C 109.5
H40A C40 H40C 109.5
H40B C40 H40C 109.5
C39 C41 H41A 109.5
C39 C41 H41B 109.5
H41A C41 H41B 109.5
C39 C41 H41C 109.5
H41A C41 H41C 109.5
H41B C41 H41C 109.5
N5 C42 C43 111.9(3)
N5 C42 C44 106.9(3)
C43 C42 C44 108.9(3)
N5 C42 C45 110.6(3)
C43 C42 C45 109.9(4)
C44 C42 C45 108.5(3)
C42 C43 H43A 109.5
C42 C43 H43B 109.5
H43A C43 H43B 109.5
C42 C43 H43C 109.5
H43A C43 H43C 109.5
H43B C43 H43C 109.5
C42 C44 H44A 109.5
C42 C44 H44B 109.5
H44A C44 H44B 109.5
C42 C44 H44C 109.5
H44A C44 H44C 109.5
H44B C44 H44C 109.5
C42 C45 H45A 109.5
C42 C45 H45B 109.5
H45A C45 H45B 109.5
C42 C45 H45C 109.5
H45A C45 H45C 109.5
H45B C45 H45C 109.5
N5 C46 N6 95.9(3)
N5 C46 C47A 113(3)
N6 C46 C47A 124(2)
N5 C46 C47 116.5(6)
N6 C46 C47 113.9(5)
C47A C46 C47 10(2)
N5 C46 Si2 48.05(15)
N6 C46 Si2 48.47(15)
C47A C46 Si2 141.3(15)
C47 C46 Si2 135.7(4)
N5 C46 H46 114.2(17)
N6 C46 H46 114.8(18)
C47A C46 H46 96(3)
C47 C46 H46 102(3)
Si2 C46 H46 122(3)
N5 C46 H46A 112(2)
N6 C46 H46A 111.6(19)
C47A C46 H46A 101(3)
C47 C46 H46A 107(3)
Si2 C46 H46A 117(3)
H46 C46 H46A 5.0(19)
N6 C53 C55 110.9(3)
N6 C53 C54 111.2(3)
C55 C53 C54 109.5(3)
N6 C53 C56 106.9(3)
C55 C53 C56 109.1(3)
C54 C53 C56 109.2(3)
C53 C54 H54A 109.5
C53 C54 H54B 109.5
H54A C54 H54B 109.5
C53 C54 H54C 109.5
H54A C54 H54C 109.5
H54B C54 H54C 109.5
C53 C55 H55A 109.5
C53 C55 H55B 109.5
H55A C55 H55B 109.5
C53 C55 H55C 109.5
H55A C55 H55C 109.5
H55B C55 H55C 109.5
C53 C56 H56A 109.5
C53 C56 H56B 109.5
H56A C56 H56B 109.5
C53 C56 H56C 109.5
H56A C56 H56C 109.5
H56B C56 H56C 109.5
C1 N1 C2 117.5(3)
C18 N2 C14 126.9(3)
C18 N2 Si1 90.9(2)
C14 N2 Si1 132.7(2)
C18 N3 C25 130.2(3)
C18 N3 Si1 90.8(2)
C25 N3 Si1 138.0(2)
C29 N4 C30 119.0(3)
C42 N5 C46 123.0(3)
C42 N5 Si2 140.7(2)
C46 N5 Si2 92.6(2)
C46 N6 C53 119.4(3)
C46 N6 Si2 92.1(2)
C53 N6 Si2 133.3(2)

loop_
_geom_bond_atom_site_label_1
_geom_bond_atom_site_label_2
_geom_bond_distance
C47 C48 1.396(7)
C47 C52 1.404(8)
C47 C46 1.520(6)
C48 C49 1.403(8)
C48 H48 0.9500
C49 C50 1.365(9)
C49 H49 0.9500
C50 C51 1.391(8)
C50 H50 0.9500
C51 C52 1.402(7)
C51 H51 0.9500
C52 H52 0.9500
C47A C48A 1.394(17)
C47A C52A 1.394(18)
C47A C46 1.500(15)
C48A C49A 1.407(18)
C48A H48A 0.9500
C49A C50A 1.360(19)
C49A H49A 0.9500
C50A C51A 1.381(19)
C50A H50A 0.9500
C51A C52A 1.400(17)
C51A H51A 0.9500
C52A H52A 0.9500
Si1 C29 1.821(4)
Si1 N2 1.823(3)
Si1 N3 1.837(3)
Si1 C1 1.854(4)
Si1 C18 2.288(4)
Si1 Si2 2.7336(13)
Si2 N5 1.725(3)
Si2 N6 1.736(3)
Si2 C1 1.886(4)
Si2 C29 1.905(3)
Si2 C46 2.317(4)
C1 N1 1.289(5)
C2 C10 1.407(6)
C2 C3 1.411(6)
C2 N1 1.439(5)
C3 C7 1.400(6)
C3 C4 1.533(6)
C4 C6 1.532(6)
C4 C5 1.537(6)
C4 H4 1.0000
C5 H5A 0.9800
C5 H5B 0.9800
C5 H5C 0.9800
C6 H6A 0.9800
C6 H6B 0.9800
C6 H6C 0.9800
C7 C8 1.363(7)
C7 H7 0.9500
C8 C9 1.372(7)
C8 H8 0.9500
C9 C10 1.418(5)
C9 H9 0.9500
C10 C11 1.505(6)
C11 C12 1.521(6)
C11 C13 1.525(6)
C11 H11 1.0000
C12 H12A 0.9800
C12 H12B 0.9800
C12 H12C 0.9800
C13 H13A 0.9800
C13 H13B 0.9800
C13 H13C 0.9800
C14 N2 1.491(5)
C14 C15 1.523(5)
C14 C17 1.526(5)
C14 C16 1.537(5)
C15 H15A 0.9800
C15 H15B 0.9800
C15 H15C 0.9800
C16 H16A 0.9800
C16 H16B 0.9800
C16 H16C 0.9800
C17 H17A 0.9800
C17 H17B 0.9800
C17 H17C 0.9800
C18 N3 1.339(5)
C18 N2 1.354(4)
C18 C19 1.475(5)
C19 C20 1.375(5)
C19 C24 1.412(6)
C20 C21 1.380(6)
C20 H20 0.9500
C21 C22 1.359(7)
C21 H21 0.9500
C22 C23 1.360(7)
C22 H22 0.9500
C23 C24 1.399(6)
C23 H23 0.9500
C24 H24 0.9500
C25 N3 1.495(5)
C25 C28 1.500(5)
C25 C27 1.534(6)
C25 C26 1.547(6)
C26 H26A 0.9800
C26 H26B 0.9800
C26 H26C 0.9800
C27 H27A 0.9800
C27 H27B 0.9800
C27 H27C 0.9800
C28 H28A 0.9800
C28 H28B 0.9800
C28 H28C 0.9800
C29 N4 1.323(5)
C30 C31 1.402(5)
C30 C38 1.413(5)
C30 N4 1.432(4)
C31 C35 1.400(5)
C31 C32 1.519(5)
C32 C34 1.534(5)
C32 C33 1.537(6)
C32 H32 1.0000
C33 H33A 0.9800
C33 H33B 0.9800
C33 H33C 0.9800
C34 H34A 0.9800
C34 H34B 0.9800
C34 H34C 0.9800
C35 C36 1.376(6)
C35 H35 0.9500
C36 C37 1.370(6)
C36 H36 0.9500
C37 C38 1.397(5)
C37 H37 0.9500
C38 C39 1.509(5)
C39 C41 1.527(6)
C39 C40 1.536(6)
C39 H39 1.0000
C40 H40A 0.9800
C40 H40B 0.9800
C40 H40C 0.9800
C41 H41A 0.9800
C41 H41B 0.9800
C41 H41C 0.9800
C42 N5 1.460(5)
C42 C43 1.521(6)
C42 C44 1.535(5)
C42 C45 1.546(6)
C43 H43A 0.9800
C43 H43B 0.9800
C43 H43C 0.9800
C44 H44A 0.9800
C44 H44B 0.9800
C44 H44C 0.9800
C45 H45A 0.9800
C45 H45B 0.9800
C45 H45C 0.9800
C46 N5 1.472(4)
C46 N6 1.473(5)
C46 H46 0.94(4)
C46 H46A 0.96(4)
C53 N6 1.485(4)
C53 C55 1.527(5)
C53 C54 1.533(5)
C53 C56 1.537(5)
C54 H54A 0.9800
C54 H54B 0.9800
C54 H54C 0.9800
C55 H55A 0.9800
C55 H55B 0.9800
C55 H55C 0.9800
C56 H56A 0.9800
C56 H56B 0.9800
C56 H56C 0.9800
